data_7051593
loop_
_publ_author_name
'Jin, Can'
'Wang, Zhong-Xia'

_publ_section_title
;
 Synthesis and characterization of lithium, aluminium and zinc
 complexes supported by pyrazolyl-based N,N&#x2032;-chelate ligands
;
_journal_issue 3
_journal_name_full 'New Journal of Chemistry'
_journal_page_first 659
_journal_paper_doi 10.1039/b811094h
_journal_volume 33
_journal_year 2009
_chemical_formula_sum 'C28 H52 Li2 N6 Si2'
_chemical_formula_weight 542.82
_chemical_name_systematic
;
?
;
_space_group_IT_number 15
_symmetry_cell_setting monoclinic
_symmetry_space_group_name_Hall '-C 2yc'
_symmetry_space_group_name_H-M 'C 1 2/c 1'
_atom_sites_solution_hydrogens geom
_atom_sites_solution_primary direct
_atom_sites_solution_secondary difmap
_audit_creation_method SHELXL-97
_cell_angle_alpha 90.00
_cell_angle_beta 99.51(3)
_cell_angle_gamma 90.00
_cell_formula_units_Z 4
_cell_length_a 9.857(2)
_cell_length_b 18.365(4)
_cell_length_c 19.384(4)
_cell_measurement_reflns_used 2267
_cell_measurement_temperature 294(2)
_cell_measurement_theta_max 25.76
_cell_measurement_theta_min 2.37
_cell_volume 3460.7(13)
_computing_cell_refinement 'Bruker SMART'
_computing_data_collection 'Bruker SMART'
_computing_data_reduction 'Bruker SAINT'
_computing_molecular_graphics 'Bruker SHELXTL'
_computing_publication_material 'Bruker SHELXTL'
_computing_structure_refinement 'SHELXL-97 (Sheldrick, 1997)'
_computing_structure_solution 'SHELXS-97 (Sheldrick, 1990)'
_diffrn_ambient_temperature 294(2)
_diffrn_measured_fraction_theta_full 1.000
_diffrn_measured_fraction_theta_max 1.000
_diffrn_measurement_device_type 'CCD area detector'
_diffrn_measurement_method 'phi and omega scans'
_diffrn_radiation_monochromator graphite
_diffrn_radiation_source 'fine-focus sealed tube'
_diffrn_radiation_type MoK\a
_diffrn_radiation_wavelength 0.71073
_diffrn_reflns_av_R_equivalents 0.0454
_diffrn_reflns_av_sigmaI/netI 0.0517
_diffrn_reflns_limit_h_max 11
_diffrn_reflns_limit_h_min -9
_diffrn_reflns_limit_k_max 21
_diffrn_reflns_limit_k_min -21
_diffrn_reflns_limit_l_max 17
_diffrn_reflns_limit_l_min -23
_diffrn_reflns_number 8771
_diffrn_reflns_theta_full 25.02
_diffrn_reflns_theta_max 25.02
_diffrn_reflns_theta_min 2.13
_diffrn_standards_decay_% 0
_diffrn_standards_interval_count 0
_diffrn_standards_interval_time 0
_diffrn_standards_number 0
_exptl_absorpt_coefficient_mu 0.127
_exptl_absorpt_correction_T_max 0.9850
_exptl_absorpt_correction_T_min 0.9800
_exptl_absorpt_correction_type multi-scan
_exptl_absorpt_process_details SADABS
_exptl_crystal_density_diffrn 1.042
_exptl_crystal_density_method 'not measured'
_exptl_crystal_F_000 1184
_exptl_crystal_size_max 0.16
_exptl_crystal_size_mid 0.14
_exptl_crystal_size_min 0.12
_refine_diff_density_max 0.186
_refine_diff_density_min -0.199
_refine_diff_density_rms 0.043
_refine_ls_extinction_method none
_refine_ls_goodness_of_fit_ref 1.022
_refine_ls_hydrogen_treatment mixed
_refine_ls_matrix_type full
_refine_ls_number_parameters 180
_refine_ls_number_reflns 3058
_refine_ls_number_restraints 0
_refine_ls_restrained_S_all 1.022
_refine_ls_R_factor_all 0.0887
_refine_ls_R_factor_gt 0.0522
_refine_ls_shift/su_max 0.001
_refine_ls_shift/su_mean 0.000
_refine_ls_structure_factor_coef Fsqd
_refine_ls_weighting_details 'calc w=1/[\s^2^(Fo^2^)+(0.0603P)^2^+3.2151P] where P=(Fo^2^+2Fc^2^)/3'
_refine_ls_weighting_scheme calc
_refine_ls_wR_factor_gt 0.1225
_refine_ls_wR_factor_ref 0.1454
_reflns_number_gt 2006
_reflns_number_total 3058
_reflns_threshold_expression >2sigma(I)
_cod_data_source_file b811094h.txt
_cod_data_source_block a
_cod_depositor_comments
;
The following automatic conversions were performed:
'_symmetry_cell_setting' value 'Monoclinic' changed to 'monoclinic'
according to '/home/saulius/struct/CIF-dictionaries/cif_core.dic'
dictionary named 'cif_core.dic' version 2.4.1 from
2010-06-29.

'_exptl_absorpt_correction_type' value 'MULTI-SCAN' changed
to 'multi-scan' according to
'/home/saulius/struct/CIF-dictionaries/cif_core.dic' dictionary named
'cif_core.dic' version 2.4.1 from 2010-06-29.

Automatic conversion script
Id: cif_fix_enum 1527 2010-12-29 10:47:43Z saulius 
;
_cod_original_cell_volume 3460.6(12)
_cod_original_sg_symbol_H-M C2/c
_cod_database_code 7051593

loop_
_symmetry_equiv_pos_as_xyz
'x, y, z'
'-x, y, -z+1/2'
'x+1/2, y+1/2, z'
'-x+1/2, y+1/2, -z+1/2'
'-x, -y, -z'
'x, -y, z-1/2'
'-x+1/2, -y+1/2, -z'
'x+1/2, -y+1/2, z-1/2'

loop_
_atom_site_label
_atom_site_type_symbol
_atom_site_fract_x
_atom_site_fract_y
_atom_site_fract_z
_atom_site_U_iso_or_equiv
_atom_site_adp_type
_atom_site_occupancy
_atom_site_symmetry_multiplicity
_atom_site_calc_flag
_atom_site_refinement_flags
_atom_site_disorder_assembly
_atom_site_disorder_group
Si1 Si 0.37271(8) 0.05813(4) 0.35053(4) 0.0497(3) Uani 1 1 d . . .
N1 N 0.7105(2) 0.14022(12) 0.38985(11) 0.0444(5) Uani 1 1 d . . .
N2 N 0.6300(2) 0.17368(11) 0.43236(10) 0.0402(5) Uani 1 1 d . . .
N3 N 0.4100(2) 0.13881(11) 0.31339(10) 0.0383(5) Uani 1 1 d . . .
C1 C 0.9151(3) 0.0611(2) 0.40571(19) 0.0823(11) Uani 1 1 d . . .
H1A H 0.8844 0.0116 0.3999 0.123 Uiso 1 1 calc R . .
H1B H 1.0002 0.0629 0.4380 0.123 Uiso 1 1 calc R . .
H1C H 0.9289 0.0804 0.3614 0.123 Uiso 1 1 calc R . .
C2 C 0.8090(3) 0.10555(15) 0.43359(15) 0.0518(7) Uani 1 1 d . . .
C3 C 0.7938(3) 0.11787(15) 0.50281(15) 0.0563(8) Uani 1 1 d . . .
H3 H 0.8502 0.1002 0.5425 0.068 Uiso 1 1 calc R . .
C4 C 0.6800(3) 0.16098(15) 0.50123(13) 0.0465(7) Uani 1 1 d . . .
C5 C 0.6121(4) 0.19168(18) 0.55837(14) 0.0671(9) Uani 1 1 d . . .
H5A H 0.6127 0.2439 0.5560 0.101 Uiso 1 1 calc R . .
H5B H 0.6611 0.1762 0.6029 0.101 Uiso 1 1 calc R . .
H5C H 0.5188 0.1747 0.5529 0.101 Uiso 1 1 calc R . .
C6 C 0.5192(3) 0.22095(14) 0.40489(13) 0.0437(6) Uani 1 1 d . . .
H6 H 0.5159 0.2664 0.4256 0.052 Uiso 1 1 calc R . .
C7 C 0.4187(3) 0.20418(14) 0.35076(12) 0.0405(6) Uani 1 1 d . . .
C8 C 0.3050(3) 0.26190(17) 0.32857(15) 0.0575(8) Uani 1 1 d . . .
C9 C 0.2861(5) 0.2759(2) 0.25051(19) 0.1092(16) Uani 1 1 d . . .
H9A H 0.2206 0.3145 0.2385 0.164 Uiso 1 1 calc R . .
H9B H 0.2530 0.2324 0.2258 0.164 Uiso 1 1 calc R . .
H9C H 0.3726 0.2897 0.2378 0.164 Uiso 1 1 calc R . .
C10 C 0.1691(4) 0.2311(3) 0.3447(3) 0.133(2) Uani 1 1 d . . .
H10A H 0.0974 0.2664 0.3326 0.200 Uiso 1 1 calc R . .
H10B H 0.1787 0.2199 0.3936 0.200 Uiso 1 1 calc R . .
H10C H 0.1461 0.1875 0.3178 0.200 Uiso 1 1 calc R . .
C11 C 0.3310(6) 0.3347(2) 0.3661(3) 0.145(2) Uani 1 1 d . . .
H11A H 0.4141 0.3558 0.3553 0.217 Uiso 1 1 calc R . .
H11B H 0.3402 0.3272 0.4157 0.217 Uiso 1 1 calc R . .
H11C H 0.2552 0.3669 0.3510 0.217 Uiso 1 1 calc R . .
C12 C 0.3370(4) 0.0681(2) 0.44194(15) 0.0783(11) Uani 1 1 d . . .
H12A H 0.4197 0.0825 0.4723 0.118 Uiso 1 1 calc R . .
H12B H 0.3056 0.0224 0.4575 0.118 Uiso 1 1 calc R . .
H12C H 0.2675 0.1045 0.4429 0.118 Uiso 1 1 calc R . .
C13 C 0.2180(3) 0.01462(19) 0.29644(18) 0.0767(10) Uani 1 1 d . . .
H13A H 0.1406 0.0469 0.2936 0.115 Uiso 1 1 calc R . .
H13B H 0.1975 -0.0303 0.3179 0.115 Uiso 1 1 calc R . .
H13C H 0.2368 0.0051 0.2503 0.115 Uiso 1 1 calc R . .
C14 C 0.5146(4) -0.01093(18) 0.3532(2) 0.0850(11) Uani 1 1 d . . .
H14A H 0.5493 -0.0099 0.3098 0.128 Uiso 1 1 calc R . .
H14B H 0.4793 -0.0586 0.3603 0.128 Uiso 1 1 calc R . .
H14C H 0.5875 0.0005 0.3909 0.128 Uiso 1 1 calc R . .
Li1 Li 0.6109(4) 0.1392(3) 0.2917(2) 0.0468(11) Uani 1 1 d . . .

loop_
_atom_site_aniso_label
_atom_site_aniso_U_11
_atom_site_aniso_U_22
_atom_site_aniso_U_33
_atom_site_aniso_U_23
_atom_site_aniso_U_13
_atom_site_aniso_U_12
Si1 0.0492(5) 0.0514(5) 0.0473(5) 0.0058(4) 0.0041(3) -0.0111(4)
N1 0.0411(12) 0.0483(13) 0.0416(12) 0.0008(10) -0.0003(10) 0.0010(11)
N2 0.0427(12) 0.0417(12) 0.0343(11) 0.0006(9) 0.0004(9) -0.0053(10)
N3 0.0387(12) 0.0430(12) 0.0330(11) -0.0004(9) 0.0051(9) -0.0012(10)
C1 0.058(2) 0.093(3) 0.089(3) -0.004(2) -0.0081(18) 0.023(2)
C2 0.0484(17) 0.0489(16) 0.0523(17) 0.0048(14) -0.0091(13) -0.0029(14)
C3 0.0601(19) 0.0509(17) 0.0485(17) 0.0136(14) -0.0187(14) -0.0118(15)
C4 0.0562(17) 0.0475(16) 0.0319(14) 0.0030(12) -0.0040(12) -0.0186(14)
C5 0.090(2) 0.072(2) 0.0388(16) -0.0010(15) 0.0093(16) -0.0236(19)
C6 0.0511(16) 0.0409(14) 0.0384(14) -0.0046(12) 0.0050(12) 0.0014(12)
C7 0.0418(14) 0.0467(15) 0.0347(13) 0.0045(12) 0.0107(11) 0.0022(12)
C8 0.0557(18) 0.0632(19) 0.0514(17) -0.0035(15) 0.0026(14) 0.0234(15)
C9 0.137(4) 0.123(3) 0.067(2) 0.028(2) 0.015(2) 0.083(3)
C10 0.060(3) 0.164(5) 0.181(5) 0.040(4) 0.038(3) 0.048(3)
C11 0.164(5) 0.089(3) 0.153(4) -0.052(3) -0.059(4) 0.080(3)
C12 0.093(3) 0.092(3) 0.0516(18) 0.0126(17) 0.0142(17) -0.039(2)
C13 0.073(2) 0.079(2) 0.076(2) -0.0086(19) 0.0036(18) -0.0231(19)
C14 0.082(3) 0.056(2) 0.116(3) 0.025(2) 0.012(2) 0.0063(18)
Li1 0.040(2) 0.064(3) 0.035(2) -0.001(2) 0.0022(19) 0.004(2)

loop_
_atom_type_symbol
_atom_type_description
_atom_type_scat_dispersion_real
_atom_type_scat_dispersion_imag
_atom_type_scat_source
C C 0.0033 0.0016 'International Tables Vol C Tables 4.2.6.8 and 6.1.1.4'
H H 0.0000 0.0000 'International Tables Vol C Tables 4.2.6.8 and 6.1.1.4'
N N 0.0061 0.0033 'International Tables Vol C Tables 4.2.6.8 and 6.1.1.4'
Li Li -0.0003 0.0001 'International Tables Vol C Tables 4.2.6.8 and 6.1.1.4'
Si Si 0.0817 0.0704 'International Tables Vol C Tables 4.2.6.8 and 6.1.1.4'

loop_
_geom_angle_atom_site_label_1
_geom_angle_atom_site_label_2
_geom_angle_atom_site_label_3
_geom_angle
_geom_angle_site_symmetry_1
_geom_angle_site_symmetry_3
_geom_angle_publ_flag
N3 Si1 C12 113.57(13) . . ?
N3 Si1 C13 110.10(13) . . ?
C12 Si1 C13 107.91(16) . . ?
N3 Si1 C14 112.60(13) . . ?
C12 Si1 C14 107.16(18) . . ?
C13 Si1 C14 105.05(17) . . ?
N3 Si1 Li1 38.23(11) . . ?
C12 Si1 Li1 124.39(13) . . ?
C13 Si1 Li1 125.69(13) . . ?
C14 Si1 Li1 74.54(14) . . ?
N3 Si1 Li1 34.99(10) . 2_655 ?
C12 Si1 Li1 145.52(15) . 2_655 ?
C13 Si1 Li1 82.39(14) . 2_655 ?
C14 Si1 Li1 101.32(15) . 2_655 ?
Li1 Si1 Li1 46.56(14) . 2_655 ?
C2 N1 N2 105.2(2) . . ?
C2 N1 Li1 142.3(2) . . ?
N2 N1 Li1 109.52(19) . . ?
C4 N2 N1 111.0(2) . . ?
C4 N2 C6 126.8(2) . . ?
N1 N2 C6 121.87(19) . . ?
C7 N3 Si1 121.61(16) . . ?
C7 N3 Li1 120.6(2) . 2_655 ?
Si1 N3 Li1 115.78(17) . 2_655 ?
C7 N3 Li1 97.03(19) . . ?
Si1 N3 Li1 111.30(16) . . ?
Li1 N3 Li1 74.80(19) 2_655 . ?
C2 C1 H1A 109.5 . . ?
C2 C1 H1B 109.5 . . ?
H1A C1 H1B 109.5 . . ?
C2 C1 H1C 109.5 . . ?
H1A C1 H1C 109.5 . . ?
H1B C1 H1C 109.5 . . ?
N1 C2 C3 110.5(3) . . ?
N1 C2 C1 120.5(3) . . ?
C3 C2 C1 129.0(3) . . ?
C4 C3 C2 106.9(2) . . ?
C4 C3 H3 126.6 . . ?
C2 C3 H3 126.6 . . ?
N2 C4 C3 106.4(2) . . ?
N2 C4 C5 121.8(3) . . ?
C3 C4 C5 131.8(2) . . ?
C4 C5 H5A 109.5 . . ?
C4 C5 H5B 109.5 . . ?
H5A C5 H5B 109.5 . . ?
C4 C5 H5C 109.5 . . ?
H5A C5 H5C 109.5 . . ?
H5B C5 H5C 109.5 . . ?
C7 C6 N2 124.6(2) . . ?
C7 C6 H6 117.7 . . ?
N2 C6 H6 117.7 . . ?
C6 C7 N3 124.9(2) . . ?
C6 C7 C8 117.5(2) . . ?
N3 C7 C8 117.6(2) . . ?
C6 C7 Li1 87.34(18) . . ?
N3 C7 Li1 51.46(15) . . ?
C8 C7 Li1 136.24(19) . . ?
C9 C8 C11 108.1(3) . . ?
C9 C8 C10 107.4(3) . . ?
C11 C8 C10 108.1(4) . . ?
C9 C8 C7 110.9(2) . . ?
C11 C8 C7 114.2(3) . . ?
C10 C8 C7 107.9(3) . . ?
C8 C9 H9A 109.5 . . ?
C8 C9 H9B 109.5 . . ?
H9A C9 H9B 109.5 . . ?
C8 C9 H9C 109.5 . . ?
H9A C9 H9C 109.5 . . ?
H9B C9 H9C 109.5 . . ?
C8 C10 H10A 109.5 . . ?
C8 C10 H10B 109.5 . . ?
H10A C10 H10B 109.5 . . ?
C8 C10 H10C 109.5 . . ?
H10A C10 H10C 109.5 . . ?
H10B C10 H10C 109.5 . . ?
C8 C11 H11A 109.5 . . ?
C8 C11 H11B 109.5 . . ?
H11A C11 H11B 109.5 . . ?
C8 C11 H11C 109.5 . . ?
H11A C11 H11C 109.5 . . ?
H11B C11 H11C 109.5 . . ?
Si1 C12 H12A 109.5 . . ?
Si1 C12 H12B 109.5 . . ?
H12A C12 H12B 109.5 . . ?
Si1 C12 H12C 109.5 . . ?
H12A C12 H12C 109.5 . . ?
H12B C12 H12C 109.5 . . ?
Si1 C13 H13A 109.5 . . ?
Si1 C13 H13B 109.5 . . ?
H13A C13 H13B 109.5 . . ?
Si1 C13 H13C 109.5 . . ?
H13A C13 H13C 109.5 . . ?
H13B C13 H13C 109.5 . . ?
Si1 C14 H14A 109.5 . . ?
Si1 C14 H14B 109.5 . . ?
H14A C14 H14B 109.5 . . ?
Si1 C14 H14C 109.5 . . ?
H14A C14 H14C 109.5 . . ?
H14B C14 H14C 109.5 . . ?
N1 Li1 N3 156.7(3) . 2_655 ?
N1 Li1 N3 98.1(2) . . ?
N3 Li1 N3 105.20(19) 2_655 . ?
N1 Li1 Li1 149.3(3) . 2_655 ?
N3 Li1 Li1 54.04(16) 2_655 2_655 ?
N3 Li1 Li1 51.16(16) . 2_655 ?
N1 Li1 C7 81.80(16) . . ?
N3 Li1 C7 118.5(2) 2_655 . ?
N3 Li1 C7 31.51(10) . . ?
Li1 Li1 C7 70.61(18) 2_655 . ?
N1 Li1 Si1 86.42(16) . . ?
N3 Li1 Si1 114.06(18) 2_655 . ?
N3 Li1 Si1 30.46(9) . . ?
Li1 Li1 Si1 66.96(16) 2_655 . ?
C7 Li1 Si1 55.12(10) . . ?
N1 Li1 Si1 138.6(2) . 2_655 ?
N3 Li1 Si1 29.22(9) 2_655 2_655 ?
N3 Li1 Si1 111.15(17) . 2_655 ?
Li1 Li1 Si1 66.47(15) 2_655 2_655 ?
C7 Li1 Si1 137.02(16) . 2_655 ?
Si1 Li1 Si1 104.02(13) . 2_655 ?

loop_
_geom_bond_atom_site_label_1
_geom_bond_atom_site_label_2
_geom_bond_distance
_geom_bond_site_symmetry_2
_geom_bond_publ_flag
Si1 N3 1.713(2) . ?
Si1 C12 1.872(3) . ?
Si1 C13 1.880(3) . ?
Si1 C14 1.882(3) . ?
Si1 Li1 3.149(5) . ?
Si1 Li1 3.160(4) 2_655 ?
N1 C2 1.340(3) . ?
N1 N2 1.379(3) . ?
N1 Li1 1.992(4) . ?
N2 C4 1.364(3) . ?
N2 C6 1.428(3) . ?
N3 C7 1.397(3) . ?
N3 Li1 2.013(4) 2_655 ?
N3 Li1 2.091(5) . ?
C1 C2 1.496(4) . ?
C1 H1A 0.9600 . ?
C1 H1B 0.9600 . ?
C1 H1C 0.9600 . ?
C2 C3 1.393(4) . ?
C3 C4 1.370(4) . ?
C3 H3 0.9300 . ?
C4 C5 1.496(4) . ?
C5 H5A 0.9600 . ?
C5 H5B 0.9600 . ?
C5 H5C 0.9600 . ?
C6 C7 1.354(3) . ?
C6 H6 0.9300 . ?
C7 C8 1.551(4) . ?
C7 Li1 2.654(5) . ?
C8 C9 1.516(4) . ?
C8 C11 1.523(5) . ?
C8 C10 1.533(5) . ?
C9 H9A 0.9600 . ?
C9 H9B 0.9600 . ?
C9 H9C 0.9600 . ?
C10 H10A 0.9600 . ?
C10 H10B 0.9600 . ?
C10 H10C 0.9600 . ?
C11 H11A 0.9600 . ?
C11 H11B 0.9600 . ?
C11 H11C 0.9600 . ?
C12 H12A 0.9600 . ?
C12 H12B 0.9600 . ?
C12 H12C 0.9600 . ?
C13 H13A 0.9600 . ?
C13 H13B 0.9600 . ?
C13 H13C 0.9600 . ?
C14 H14A 0.9600 . ?
C14 H14B 0.9600 . ?
C14 H14C 0.9600 . ?
Li1 N3 2.013(4) 2_655 ?
Li1 Li1 2.493(8) 2_655 ?
Li1 Si1 3.160(4) 2_655 ?

loop_
_geom_torsion_atom_site_label_1
_geom_torsion_atom_site_label_2
_geom_torsion_atom_site_label_3
_geom_torsion_atom_site_label_4
_geom_torsion
_geom_torsion_site_symmetry_1
_geom_torsion_site_symmetry_2
_geom_torsion_site_symmetry_3
_geom_torsion_site_symmetry_4
_geom_torsion_publ_flag
C2 N1 N2 C4 1.2(3) . . . . ?
Li1 N1 N2 C4 166.2(2) . . . . ?
C2 N1 N2 C6 175.2(2) . . . . ?
Li1 N1 N2 C6 -19.9(3) . . . . ?
C12 Si1 N3 C7 3.0(2) . . . . ?
C13 Si1 N3 C7 124.1(2) . . . . ?
C14 Si1 N3 C7 -119.0(2) . . . . ?
Li1 Si1 N3 C7 -113.2(2) . . . . ?
Li1 Si1 N3 C7 163.9(3) 2_655 . . . ?
C12 Si1 N3 Li1 -160.9(2) . . . 2_655 ?
C13 Si1 N3 Li1 -39.8(2) . . . 2_655 ?
C14 Si1 N3 Li1 77.1(2) . . . 2_655 ?
Li1 Si1 N3 Li1 82.9(2) . . . 2_655 ?
C12 Si1 N3 Li1 116.23(19) . . . . ?
C13 Si1 N3 Li1 -122.65(19) . . . . ?
C14 Si1 N3 Li1 -5.8(2) . . . . ?
Li1 Si1 N3 Li1 -82.9(2) 2_655 . . . ?
N2 N1 C2 C3 -1.3(3) . . . . ?
Li1 N1 C2 C3 -157.8(3) . . . . ?
N2 N1 C2 C1 178.6(3) . . . . ?
Li1 N1 C2 C1 22.2(5) . . . . ?
N1 C2 C3 C4 1.0(3) . . . . ?
C1 C2 C3 C4 -178.9(3) . . . . ?
N1 N2 C4 C3 -0.6(3) . . . . ?
C6 N2 C4 C3 -174.2(2) . . . . ?
N1 N2 C4 C5 179.6(2) . . . . ?
C6 N2 C4 C5 6.0(4) . . . . ?
C2 C3 C4 N2 -0.2(3) . . . . ?
C2 C3 C4 C5 179.6(3) . . . . ?
C4 N2 C6 C7 -136.5(3) . . . . ?
N1 N2 C6 C7 50.5(3) . . . . ?
N2 C6 C7 N3 -1.0(4) . . . . ?
N2 C6 C7 C8 179.1(2) . . . . ?
N2 C6 C7 Li1 -38.6(3) . . . . ?
Si1 N3 C7 C6 69.2(3) . . . . ?
Li1 N3 C7 C6 -127.6(3) 2_655 . . . ?
Li1 N3 C7 C6 -51.2(3) . . . . ?
Si1 N3 C7 C8 -110.9(2) . . . . ?
Li1 N3 C7 C8 52.3(3) 2_655 . . . ?
Li1 N3 C7 C8 128.7(2) . . . . ?
Si1 N3 C7 Li1 120.4(2) . . . . ?
Li1 N3 C7 Li1 -76.5(2) 2_655 . . . ?
C6 C7 C8 C9 129.2(3) . . . . ?
N3 C7 C8 C9 -50.7(4) . . . . ?
Li1 C7 C8 C9 11.2(5) . . . . ?
C6 C7 C8 C11 6.7(4) . . . . ?
N3 C7 C8 C11 -173.2(3) . . . . ?
Li1 C7 C8 C11 -111.3(4) . . . . ?
C6 C7 C8 C10 -113.5(3) . . . . ?
N3 C7 C8 C10 66.6(4) . . . . ?
Li1 C7 C8 C10 128.5(3) . . . . ?
C2 N1 Li1 N3 -52.9(9) . . . 2_655 ?
N2 N1 Li1 N3 151.2(6) . . . 2_655 ?
C2 N1 Li1 N3 127.7(3) . . . . ?
N2 N1 Li1 N3 -28.1(3) . . . . ?
C2 N1 Li1 Li1 128.8(3) . . . 2_655 ?
N2 N1 Li1 Li1 -27.1(4) . . . 2_655 ?
C2 N1 Li1 C7 154.8(3) . . . . ?
N2 N1 Li1 C7 -1.1(2) . . . . ?
C2 N1 Li1 Si1 99.5(4) . . . . ?
N2 N1 Li1 Si1 -56.31(18) . . . . ?
C2 N1 Li1 Si1 -7.7(6) . . . 2_655 ?
N2 N1 Li1 Si1 -163.5(3) . . . 2_655 ?
C7 N3 Li1 N1 59.5(2) . . . . ?
Si1 N3 Li1 N1 -68.5(2) . . . . ?
Li1 N3 Li1 N1 179.32(9) 2_655 . . . ?
C7 N3 Li1 N3 -120.3(2) . . . 2_655 ?
Si1 N3 Li1 N3 111.79(19) . . . 2_655 ?
Li1 N3 Li1 N3 -0.4(3) 2_655 . . 2_655 ?
C7 N3 Li1 Li1 -119.86(19) . . . 2_655 ?
Si1 N3 Li1 Li1 112.20(17) . . . 2_655 ?
Si1 N3 Li1 C7 -127.95(19) . . . . ?
Li1 N3 Li1 C7 119.86(19) 2_655 . . . ?
C7 N3 Li1 Si1 127.95(19) . . . . ?
Li1 N3 Li1 Si1 -112.20(17) 2_655 . . . ?
C7 N3 Li1 Si1 -150.42(17) . . . 2_655 ?
Si1 N3 Li1 Si1 81.63(18) . . . 2_655 ?
Li1 N3 Li1 Si1 -30.6(2) 2_655 . . 2_655 ?
C6 C7 Li1 N1 19.7(2) . . . . ?
N3 C7 Li1 N1 -120.5(2) . . . . ?
C8 C7 Li1 N1 148.1(3) . . . . ?
C6 C7 Li1 N3 -148.2(3) . . . 2_655 ?
N3 C7 Li1 N3 71.6(2) . . . 2_655 ?
C8 C7 Li1 N3 -19.8(4) . . . 2_655 ?
C6 C7 Li1 N3 140.2(2) . . . . ?
C8 C7 Li1 N3 -91.4(3) . . . . ?
C6 C7 Li1 Li1 -174.05(19) . . . 2_655 ?
N3 C7 Li1 Li1 45.74(16) . . . 2_655 ?
C8 C7 Li1 Li1 -45.7(3) . . . 2_655 ?
C6 C7 Li1 Si1 111.04(17) . . . . ?
N3 C7 Li1 Si1 -29.17(13) . . . . ?
C8 C7 Li1 Si1 -120.6(3) . . . . ?
C6 C7 Li1 Si1 -177.3(3) . . . 2_655 ?
N3 C7 Li1 Si1 42.5(2) . . . 2_655 ?
C8 C7 Li1 Si1 -49.0(4) . . . 2_655 ?
N3 Si1 Li1 N1 112.7(2) . . . . ?
C12 Si1 Li1 N1 27.6(2) . . . . ?
C13 Si1 Li1 N1 -170.53(17) . . . . ?
C14 Si1 Li1 N1 -72.89(19) . . . . ?
Li1 Si1 Li1 N1 164.26(18) 2_655 . . . ?
N3 Si1 Li1 N3 -78.9(2) . . . 2_655 ?
C12 Si1 Li1 N3 -164.0(2) . . . 2_655 ?
C13 Si1 Li1 N3 -2.1(3) . . . 2_655 ?
C14 Si1 Li1 N3 95.6(2) . . . 2_655 ?
Li1 Si1 Li1 N3 -27.3(2) 2_655 . . 2_655 ?
C12 Si1 Li1 N3 -85.1(2) . . . . ?
C13 Si1 Li1 N3 76.8(2) . . . . ?
C14 Si1 Li1 N3 174.5(2) . . . . ?
Li1 Si1 Li1 N3 51.60(15) 2_655 . . . ?
N3 Si1 Li1 Li1 -51.60(15) . . . 2_655 ?
C12 Si1 Li1 Li1 -136.69(19) . . . 2_655 ?
C13 Si1 Li1 Li1 25.21(18) . . . 2_655 ?
C14 Si1 Li1 Li1 122.85(17) . . . 2_655 ?
N3 Si1 Li1 C7 30.16(13) . . . . ?
C12 Si1 Li1 C7 -54.93(19) . . . . ?
C13 Si1 Li1 C7 106.97(17) . . . . ?
C14 Si1 Li1 C7 -155.39(16) . . . . ?
Li1 Si1 Li1 C7 81.76(11) 2_655 . . . ?
N3 Si1 Li1 Si1 -108.01(18) . . . 2_655 ?
C12 Si1 Li1 Si1 166.90(16) . . . 2_655 ?
C13 Si1 Li1 Si1 -31.2(2) . . . 2_655 ?
C14 Si1 Li1 Si1 66.44(17) . . . 2_655 ?
Li1 Si1 Li1 Si1 -56.41(15) 2_655 . . 2_655 ?
